data_7023250
loop_
_publ_author_name
'Sun, Di'
'Xu, Meng-Zhen'
'Liu, Shan-Shan'
'Yuan, Shuai'
'Lu, Hai-Feng'
'Feng, Sheng-Yu'
'Sun, Dao-Feng'

_publ_section_title
;
 Eight Zn(II) coordination networks based on flexible
 1,4-di(1H-imidazol-1-yl)butane and different dicarboxylates: crystal
 structures, water clusters, and topologies.
;
_journal_issue 34
_journal_name_full 'Dalton transactions (Cambridge, England : 2003)'
_journal_page_first 12324
_journal_page_last 12333
_journal_paper_doi 10.1039/c3dt51114f
_journal_volume 42
_journal_year 2013
_chemical_formula_sum 'C19 H33 N5 O7 Zn'
_chemical_formula_weight 508.87
_chemical_name_systematic
;
?
;
_space_group_IT_number 2
_symmetry_cell_setting triclinic
_symmetry_space_group_name_Hall '-P 1'
_symmetry_space_group_name_H-M 'P -1'
_atom_sites_solution_hydrogens geom
_atom_sites_solution_primary direct
_atom_sites_solution_secondary difmap
_audit_creation_method SHELXL-97
_cell_angle_alpha 66.308(2)
_cell_angle_beta 78.744(2)
_cell_angle_gamma 80.613(2)
_cell_formula_units_Z 2
_cell_length_a 9.1919(12)
_cell_length_b 11.4363(14)
_cell_length_c 13.0821(16)
_cell_measurement_reflns_used 1692
_cell_measurement_temperature 298(2)
_cell_measurement_theta_max 45.082
_cell_measurement_theta_min 5.440
_cell_volume 1229.6(3)
_computing_cell_refinement 'SAINT+ ver. (Bruker, 2001)'
_computing_data_collection 'APEX2 (Bruker, 2008)'
_computing_data_reduction 'SAINT+ ver. (Bruker, 2001)'
_computing_molecular_graphics 'SHELXTL (Sheldrick, 2008)'
_computing_publication_material 'SHELXTL (Sheldrick, 2008)'
_computing_structure_refinement 'SHELXTL (Sheldrick, 2008)'
_computing_structure_solution 'SHELXTL (Sheldrick, 2008)'
_diffrn_ambient_temperature 298(2)
_diffrn_measured_fraction_theta_full 0.983
_diffrn_measured_fraction_theta_max 0.983
_diffrn_measurement_device_type 'Bruker SMART APEX II CCD area detector'
_diffrn_radiation_monochromator graphite
_diffrn_radiation_source 'fine-focus sealed tube'
_diffrn_radiation_type MoK\a
_diffrn_radiation_wavelength 0.71073
_diffrn_reflns_av_R_equivalents 0.0275
_diffrn_reflns_av_sigmaI/netI 0.0603
_diffrn_reflns_limit_h_max 10
_diffrn_reflns_limit_h_min -10
_diffrn_reflns_limit_k_max 10
_diffrn_reflns_limit_k_min -13
_diffrn_reflns_limit_l_max 15
_diffrn_reflns_limit_l_min -15
_diffrn_reflns_number 6026
_diffrn_reflns_theta_full 25.00
_diffrn_reflns_theta_max 25.00
_diffrn_reflns_theta_min 1.72
_exptl_absorpt_coefficient_mu 1.045
_exptl_absorpt_correction_T_max 0.9693
_exptl_absorpt_correction_T_min 0.8590
_exptl_absorpt_correction_type multi-scan
_exptl_absorpt_process_details sadabs
_exptl_crystal_colour Pale-yellow
_exptl_crystal_density_diffrn 1.374
_exptl_crystal_density_method 'not measured'
_exptl_crystal_description block
_exptl_crystal_F_000 536
_exptl_crystal_size_max 0.15
_exptl_crystal_size_mid 0.10
_exptl_crystal_size_min 0.03
_refine_diff_density_max 0.333
_refine_diff_density_min -0.307
_refine_diff_density_rms 0.064
_refine_ls_extinction_method none
_refine_ls_goodness_of_fit_ref 1.029
_refine_ls_hydrogen_treatment constr
_refine_ls_matrix_type full
_refine_ls_number_parameters 291
_refine_ls_number_reflns 4255
_refine_ls_number_restraints 0
_refine_ls_restrained_S_all 1.029
_refine_ls_R_factor_all 0.0561
_refine_ls_R_factor_gt 0.0424
_refine_ls_shift/su_max 0.001
_refine_ls_shift/su_mean 0.000
_refine_ls_structure_factor_coef Fsqd
_refine_ls_weighting_details 'calc w=1/[\s^2^(Fo^2^)+(0.0497P)^2^+0.0000P] where P=(Fo^2^+2Fc^2^)/3'
_refine_ls_weighting_scheme calc
_refine_ls_wR_factor_gt 0.0972
_refine_ls_wR_factor_ref 0.1048
_reflns_number_gt 3440
_reflns_number_total 4255
_reflns_threshold_expression >2sigma(I)
_cod_data_source_file c3dt51114f.txt
_cod_data_source_block p3
_cod_depositor_comments
;
The following automatic conversions were performed:

'_geom_bond_publ_flag' value 'Y' changed to 'y' according to
/home/saulius/struct/CIF-dictionaries/cif_core.dic dictionary named
'cif_core.dic' version 2.4.2 from 2011-04-26 (4
times).

'_geom_angle_publ_flag' value 'Y' changed to 'y' according
to /home/saulius/struct/CIF-dictionaries/cif_core.dic dictionary
named 'cif_core.dic' version 2.4.2 from 2011-04-26 (6 times).

Automatic conversion script
Id: cif_fix_values 1891 2012-01-12 08:04:46Z andrius 
;
_cod_original_sg_symbol_H-M p-1
_cod_database_code 7023250

loop_
_symmetry_equiv_pos_as_xyz
'x, y, z'
'-x, -y, -z'

loop_
_atom_site_label
_atom_site_type_symbol
_atom_site_fract_x
_atom_site_fract_y
_atom_site_fract_z
_atom_site_U_iso_or_equiv
_atom_site_adp_type
_atom_site_occupancy
_atom_site_symmetry_multiplicity
_atom_site_calc_flag
_atom_site_refinement_flags
Zn1 Zn 0.99746(4) 0.21291(3) 0.79485(3) 0.02880(14) Uani 1 1 d .
C1 C 0.9603(3) 0.3295(3) 0.5501(3) 0.0349(8) Uani 1 1 d .
H1 H 0.8594 0.3176 0.5663 0.042 Uiso 1 1 calc R
C2 C 1.1862(4) 0.3368(3) 0.5677(3) 0.0388(8) Uani 1 1 d .
H2 H 1.2708 0.3303 0.5994 0.047 Uiso 1 1 calc R
C3 C 1.1807(4) 0.3769(3) 0.4557(3) 0.0428(8) Uani 1 1 d .
H3 H 1.2593 0.4029 0.3974 0.051 Uiso 1 1 calc R
C4 C 0.9758(4) 0.4045(3) 0.3395(3) 0.0419(8) Uani 1 1 d .
H4A H 0.9830 0.4948 0.2933 0.050 Uiso 1 1 calc R
H4B H 0.8713 0.3894 0.3568 0.050 Uiso 1 1 calc R
C5 C 1.0597(4) 0.3253(3) 0.2746(3) 0.0428(8) Uani 1 1 d .
H5A H 1.0590 0.2351 0.3230 0.051 Uiso 1 1 calc R
H5B H 1.1625 0.3454 0.2527 0.051 Uiso 1 1 calc R
C6 C 0.9919(4) 0.3500(3) 0.1691(3) 0.0479(9) Uani 1 1 d .
H6A H 0.8958 0.3155 0.1920 0.057 Uiso 1 1 calc R
H6B H 0.9753 0.4418 0.1281 0.057 Uiso 1 1 calc R
C7 C 1.0892(5) 0.2907(3) 0.0908(3) 0.0491(9) Uani 1 1 d .
H7A H 1.0421 0.3134 0.0243 0.059 Uiso 1 1 calc R
H7B H 1.1845 0.3266 0.0666 0.059 Uiso 1 1 calc R
C8 C 1.0390(4) 0.0657(3) 0.1337(3) 0.0366(8) Uani 1 1 d .
H8 H 0.9621 0.0879 0.0905 0.044 Uiso 1 1 calc R
C9 C 1.2019(4) -0.0436(3) 0.2429(3) 0.0424(8) Uani 1 1 d .
H9 H 1.2578 -0.1126 0.2899 0.051 Uiso 1 1 calc R
C10 C 1.2202(4) 0.0798(3) 0.2133(3) 0.0443(9) Uani 1 1 d .
H10 H 1.2900 0.1121 0.2352 0.053 Uiso 1 1 calc R
C11 C 0.7575(3) 0.3456(3) 0.8821(3) 0.0341(7) Uani 1 1 d .
C12 C 0.6698(4) 0.3835(4) 0.9775(3) 0.0458(9) Uani 1 1 d .
H12A H 0.6364 0.3063 1.0388 0.055 Uiso 1 1 calc R
H12B H 0.7376 0.4171 1.0049 0.055 Uiso 1 1 calc R
C13 C 0.5359(4) 0.4806(3) 0.9508(3) 0.0434(9) Uani 1 1 d .
H13A H 0.4627 0.4450 0.9302 0.052 Uiso 1 1 calc R
H13B H 0.5662 0.5565 0.8864 0.052 Uiso 1 1 calc R
C14 C 1.2635(3) 0.2132(3) 0.8565(3) 0.0342(7) Uani 1 1 d .
C15 C 1.4056(4) 0.1637(3) 0.9092(3) 0.0431(9) Uani 1 1 d .
H15A H 1.4891 0.1940 0.8505 0.052 Uiso 1 1 calc R
H15B H 1.4040 0.2017 0.9637 0.052 Uiso 1 1 calc R
C16 C 1.4337(3) 0.0198(3) 0.9674(3) 0.0387(8) Uani 1 1 d .
H16A H 1.4519 -0.0184 0.9114 0.046 Uiso 1 1 calc R
H16B H 1.3452 -0.0132 1.0190 0.046 Uiso 1 1 calc R
C17 C 0.4545(7) 0.8145(5) 0.6505(5) 0.0977(18) Uani 1 1 d .
H17 H 0.4502 0.7549 0.6197 0.117 Uiso 1 1 calc R
C18 C 0.2471(7) 0.9395(7) 0.5538(6) 0.152(3) Uani 1 1 d .
H18A H 0.2689 1.0128 0.4858 0.227 Uiso 1 1 calc R
H18B H 0.1502 0.9556 0.5919 0.227 Uiso 1 1 calc R
H18C H 0.2488 0.8658 0.5357 0.227 Uiso 1 1 calc R
C19 C 0.3593(8) 1.0036(7) 0.6730(6) 0.156(3) Uani 1 1 d .
H19A H 0.3884 0.9587 0.7467 0.233 Uiso 1 1 calc R
H19B H 0.2624 1.0487 0.6793 0.233 Uiso 1 1 calc R
H19C H 0.4300 1.0637 0.6265 0.233 Uiso 1 1 calc R
N1 N 1.0465(3) 0.3068(2) 0.6273(2) 0.0315(6) Uani 1 1 d .
N2 N 1.0362(3) 0.3718(2) 0.4452(2) 0.0330(6) Uani 1 1 d .
N3 N 1.0874(3) -0.0531(3) 0.1931(2) 0.0345(6) Uani 1 1 d .
N4 N 1.1149(3) 0.1503(3) 0.1437(2) 0.0375(6) Uani 1 1 d .
N5 N 0.3550(4) 0.9164(4) 0.6248(3) 0.0710(10) Uani 1 1 d .
O1 O 0.8794(2) 0.2771(2) 0.90522(19) 0.0452(6) Uani 1 1 d .
O1W O 0.4593(3) 0.4774(3) 0.6812(2) 0.0649(8) Uani 1 1 d .
H1WA H 0.5459 0.4649 0.6997 0.078 Uiso 1 1 d R
H1WB H 0.3910 0.4361 0.7299 0.078 Uiso 1 1 d R
O2 O 0.7120(3) 0.3793(3) 0.7907(2) 0.0525(7) Uani 1 1 d .
O2W O 0.4029(3) 0.6652(3) 0.4611(3) 0.0710(8) Uani 1 1 d .
H2WA H 0.4289 0.6151 0.5244 0.085 Uiso 1 1 d R
H2WB H 0.4332 0.6350 0.4101 0.085 Uiso 1 1 d R
O3 O 1.1818(2) 0.1306(2) 0.86218(19) 0.0394(5) Uani 1 1 d .
O4 O 1.2313(3) 0.3309(2) 0.8104(2) 0.0481(6) Uani 1 1 d .
O5 O 0.5508(5) 0.7907(4) 0.7102(4) 0.1171(15) Uani 1 1 d .

loop_
_atom_site_aniso_label
_atom_site_aniso_U_11
_atom_site_aniso_U_22
_atom_site_aniso_U_33
_atom_site_aniso_U_23
_atom_site_aniso_U_13
_atom_site_aniso_U_12
Zn1 0.0297(2) 0.0316(2) 0.0259(2) -0.01250(16) -0.00850(14) 0.00426(15)
C1 0.0365(17) 0.0350(19) 0.0311(18) -0.0126(15) -0.0062(15) 0.0043(14)
C2 0.0363(18) 0.048(2) 0.0356(19) -0.0171(17) -0.0093(15) -0.0049(16)
C3 0.043(2) 0.051(2) 0.0325(19) -0.0149(17) -0.0007(15) -0.0075(17)
C4 0.063(2) 0.0337(19) 0.0290(18) -0.0105(15) -0.0190(16) 0.0058(17)
C5 0.058(2) 0.040(2) 0.0347(19) -0.0176(16) -0.0140(16) 0.0016(17)
C6 0.076(3) 0.035(2) 0.036(2) -0.0130(16) -0.0225(18) 0.0016(18)
C7 0.078(3) 0.038(2) 0.0333(19) -0.0126(17) -0.0144(18) -0.0070(19)
C8 0.0421(19) 0.041(2) 0.0303(18) -0.0162(16) -0.0091(15) -0.0020(16)
C9 0.0419(19) 0.044(2) 0.043(2) -0.0160(17) -0.0161(16) 0.0028(16)
C10 0.047(2) 0.045(2) 0.048(2) -0.0194(18) -0.0193(17) -0.0058(17)
C11 0.0357(18) 0.0349(18) 0.0323(18) -0.0150(15) -0.0054(15) 0.0015(15)
C12 0.0432(19) 0.055(2) 0.039(2) -0.0256(18) -0.0053(16) 0.0144(17)
C13 0.0382(19) 0.047(2) 0.044(2) -0.0225(18) -0.0033(15) 0.0086(16)
C14 0.0294(17) 0.043(2) 0.0277(17) -0.0125(16) -0.0085(13) 0.0073(15)
C15 0.0370(18) 0.042(2) 0.048(2) -0.0110(17) -0.0193(16) 0.0027(16)
C16 0.0305(17) 0.045(2) 0.0376(19) -0.0115(16) -0.0141(14) 0.0034(15)
C17 0.108(4) 0.074(4) 0.140(5) -0.062(4) -0.047(4) 0.004(3)
C18 0.118(5) 0.173(7) 0.145(7) -0.010(6) -0.070(5) -0.036(5)
C19 0.192(8) 0.154(7) 0.170(7) -0.124(6) -0.067(6) 0.064(6)
N1 0.0337(14) 0.0346(15) 0.0248(14) -0.0099(12) -0.0078(11) 0.0007(12)
N2 0.0436(16) 0.0306(15) 0.0258(14) -0.0113(12) -0.0106(12) 0.0022(12)
N3 0.0375(15) 0.0358(16) 0.0310(15) -0.0128(13) -0.0095(12) -0.0004(12)
N4 0.0514(17) 0.0329(15) 0.0323(15) -0.0137(13) -0.0122(13) -0.0042(13)
N5 0.075(2) 0.066(3) 0.074(3) -0.029(2) -0.017(2) 0.004(2)
O1 0.0414(13) 0.0590(16) 0.0414(14) -0.0296(12) -0.0141(11) 0.0160(12)
O1W 0.0552(16) 0.079(2) 0.0504(17) -0.0089(15) -0.0134(13) -0.0150(15)
O2 0.0456(14) 0.0700(18) 0.0409(15) -0.0251(14) -0.0113(12) 0.0136(13)
O2W 0.0705(19) 0.068(2) 0.074(2) -0.0281(17) -0.0210(16) 0.0078(16)
O3 0.0341(12) 0.0418(14) 0.0442(14) -0.0167(11) -0.0181(10) 0.0069(11)
O4 0.0444(14) 0.0412(15) 0.0521(16) -0.0095(12) -0.0208(12) 0.0091(11)
O5 0.110(3) 0.093(3) 0.167(4) -0.046(3) -0.080(3) 0.003(2)

loop_
_atom_type_symbol
_atom_type_description
_atom_type_scat_dispersion_real
_atom_type_scat_dispersion_imag
_atom_type_scat_source
C C 0.0033 0.0016 'International Tables Vol C Tables 4.2.6.8 and 6.1.1.4'
H H 0.0000 0.0000 'International Tables Vol C Tables 4.2.6.8 and 6.1.1.4'
N N 0.0061 0.0033 'International Tables Vol C Tables 4.2.6.8 and 6.1.1.4'
Zn Zn 0.2839 1.4301 'International Tables Vol C Tables 4.2.6.8 and 6.1.1.4'
O O 0.0106 0.0060 'International Tables Vol C Tables 4.2.6.8 and 6.1.1.4'

loop_
_geom_angle_atom_site_label_1
_geom_angle_atom_site_label_2
_geom_angle_atom_site_label_3
_geom_angle
_geom_angle_site_symmetry_1
_geom_angle_site_symmetry_3
_geom_angle_publ_flag
O1 Zn1 O3 103.26(9) . . y
O1 Zn1 N1 128.50(10) . . y
O3 Zn1 N1 110.39(10) . . y
O1 Zn1 N3 109.18(11) . 2_756 y
O3 Zn1 N3 99.06(10) . 2_756 y
N1 Zn1 N3 102.79(10) . 2_756 y
N1 C1 N2 111.8(3) . . ?
N1 C1 H1 124.1 . . ?
N2 C1 H1 124.1 . . ?
C3 C2 N1 109.4(3) . . ?
C3 C2 H2 125.3 . . ?
N1 C2 H2 125.3 . . ?
C2 C3 N2 106.6(3) . . ?
C2 C3 H3 126.7 . . ?
N2 C3 H3 126.7 . . ?
N2 C4 C5 111.0(3) . . ?
N2 C4 H4A 109.4 . . ?
C5 C4 H4A 109.4 . . ?
N2 C4 H4B 109.4 . . ?
C5 C4 H4B 109.4 . . ?
H4A C4 H4B 108.0 . . ?
C4 C5 C6 112.0(3) . . ?
C4 C5 H5A 109.2 . . ?
C6 C5 H5A 109.2 . . ?
C4 C5 H5B 109.2 . . ?
C6 C5 H5B 109.2 . . ?
H5A C5 H5B 107.9 . . ?
C7 C6 C5 113.3(3) . . ?
C7 C6 H6A 108.9 . . ?
C5 C6 H6A 108.9 . . ?
C7 C6 H6B 108.9 . . ?
C5 C6 H6B 108.9 . . ?
H6A C6 H6B 107.7 . . ?
N4 C7 C6 113.1(3) . . ?
N4 C7 H7A 109.0 . . ?
C6 C7 H7A 109.0 . . ?
N4 C7 H7B 109.0 . . ?
C6 C7 H7B 109.0 . . ?
H7A C7 H7B 107.8 . . ?
N3 C8 N4 111.2(3) . . ?
N3 C8 H8 124.4 . . ?
N4 C8 H8 124.4 . . ?
C10 C9 N3 109.6(3) . . ?
C10 C9 H9 125.2 . . ?
N3 C9 H9 125.2 . . ?
C9 C10 N4 106.6(3) . . ?
C9 C10 H10 126.7 . . ?
N4 C10 H10 126.7 . . ?
O2 C11 O1 123.7(3) . . ?
O2 C11 C12 122.0(3) . . ?
O1 C11 C12 114.3(3) . . ?
C13 C12 C11 117.3(3) . . ?
C13 C12 H12A 108.0 . . ?
C11 C12 H12A 108.0 . . ?
C13 C12 H12B 108.0 . . ?
C11 C12 H12B 108.0 . . ?
H12A C12 H12B 107.2 . . ?
C12 C13 C13 112.9(4) . 2_667 ?
C12 C13 H13A 109.0 . . ?
C13 C13 H13A 109.0 2_667 . ?
C12 C13 H13B 109.0 . . ?
C13 C13 H13B 109.0 2_667 . ?
H13A C13 H13B 107.8 . . ?
O4 C14 O3 122.9(3) . . ?
O4 C14 C15 119.6(3) . . ?
O3 C14 C15 117.4(3) . . ?
C16 C15 C14 116.4(3) . . ?
C16 C15 H15A 108.2 . . ?
C14 C15 H15A 108.2 . . ?
C16 C15 H15B 108.2 . . ?
C14 C15 H15B 108.2 . . ?
H15A C15 H15B 107.3 . . ?
C15 C16 C16 112.5(4) . 2_857 ?
C15 C16 H16A 109.1 . . ?
C16 C16 H16A 109.1 2_857 . ?
C15 C16 H16B 109.1 . . ?
C16 C16 H16B 109.1 2_857 . ?
H16A C16 H16B 107.8 . . ?
O5 C17 N5 127.1(5) . . ?
O5 C17 H17 116.5 . . ?
N5 C17 H17 116.5 . . ?
N5 C18 H18A 109.5 . . ?
N5 C18 H18B 109.5 . . ?
H18A C18 H18B 109.5 . . ?
N5 C18 H18C 109.5 . . ?
H18A C18 H18C 109.5 . . ?
H18B C18 H18C 109.5 . . ?
N5 C19 H19A 109.5 . . ?
N5 C19 H19B 109.5 . . ?
H19A C19 H19B 109.5 . . ?
N5 C19 H19C 109.5 . . ?
H19A C19 H19C 109.5 . . ?
H19B C19 H19C 109.5 . . ?
C1 N1 C2 105.3(3) . . ?
C1 N1 Zn1 127.0(2) . . ?
C2 N1 Zn1 126.4(2) . . ?
C1 N2 C3 106.9(3) . . ?
C1 N2 C4 126.3(3) . . ?
C3 N2 C4 126.8(3) . . ?
C8 N3 C9 105.9(3) . . ?
C8 N3 Zn1 124.9(2) . 2_756 ?
C9 N3 Zn1 129.3(2) . 2_756 ?
C8 N4 C10 106.8(3) . . ?
C8 N4 C7 126.0(3) . . ?
C10 N4 C7 127.2(3) . . ?
C17 N5 C19 116.3(5) . . ?
C17 N5 C18 124.5(5) . . ?
C19 N5 C18 119.2(5) . . ?
C11 O1 Zn1 118.9(2) . . ?
H1WA O1W H1WB 118.0 . . ?
H2WA O2W H2WB 112.4 . . ?
C14 O3 Zn1 111.7(2) . . ?

loop_
_geom_bond_atom_site_label_1
_geom_bond_atom_site_label_2
_geom_bond_distance
_geom_bond_site_symmetry_2
_geom_bond_publ_flag
Zn1 O1 1.945(2) . y
Zn1 O3 1.982(2) . y
Zn1 N1 2.010(2) . y
Zn1 N3 2.040(3) 2_756 y
C1 N1 1.324(4) . ?
C1 N2 1.344(4) . ?
C1 H1 0.9300 . ?
C2 C3 1.356(4) . ?
C2 N1 1.383(4) . ?
C2 H2 0.9300 . ?
C3 N2 1.374(4) . ?
C3 H3 0.9300 . ?
C4 N2 1.477(4) . ?
C4 C5 1.506(4) . ?
C4 H4A 0.9700 . ?
C4 H4B 0.9700 . ?
C5 C6 1.528(4) . ?
C5 H5A 0.9700 . ?
C5 H5B 0.9700 . ?
C6 C7 1.520(5) . ?
C6 H6A 0.9700 . ?
C6 H6B 0.9700 . ?
C7 N4 1.469(4) . ?
C7 H7A 0.9700 . ?
C7 H7B 0.9700 . ?
C8 N3 1.318(4) . ?
C8 N4 1.341(4) . ?
C8 H8 0.9300 . ?
C9 C10 1.335(5) . ?
C9 N3 1.381(4) . ?
C9 H9 0.9300 . ?
C10 N4 1.384(4) . ?
C10 H10 0.9300 . ?
C11 O2 1.235(4) . ?
C11 O1 1.271(4) . ?
C11 C12 1.524(4) . ?
C12 C13 1.510(4) . ?
C12 H12A 0.9700 . ?
C12 H12B 0.9700 . ?
C13 C13 1.523(6) 2_667 ?
C13 H13A 0.9700 . ?
C13 H13B 0.9700 . ?
C14 O4 1.245(4) . ?
C14 O3 1.271(4) . ?
C14 C15 1.516(4) . ?
C15 C16 1.512(5) . ?
C15 H15A 0.9700 . ?
C15 H15B 0.9700 . ?
C16 C16 1.529(6) 2_857 ?
C16 H16A 0.9700 . ?
C16 H16B 0.9700 . ?
C17 O5 1.220(6) . ?
C17 N5 1.328(6) . ?
C17 H17 0.9300 . ?
C18 N5 1.410(6) . ?
C18 H18A 0.9600 . ?
C18 H18B 0.9600 . ?
C18 H18C 0.9600 . ?
C19 N5 1.387(7) . ?
C19 H19A 0.9600 . ?
C19 H19B 0.9600 . ?
C19 H19C 0.9600 . ?
N3 Zn1 2.040(3) 2_756 ?
O1W H1WA 0.8500 . ?
O1W H1WB 0.8500 . ?
O2W H2WA 0.8500 . ?
O2W H2WB 0.8500 . ?

loop_
_geom_hbond_atom_site_label_D
_geom_hbond_atom_site_label_H
_geom_hbond_atom_site_label_A
_geom_hbond_distance_DH
_geom_hbond_distance_HA
_geom_hbond_distance_DA
_geom_hbond_angle_DHA
_geom_hbond_site_symmetry_A
O1W H1WA O2 0.85 2.00 2.803(3) 157.9 .
O1W H1WB O4 0.85 1.91 2.747(4) 166.0 1_455
O2W H2WA O1W 0.85 2.06 2.902(4) 169.9 .
O2W H2WB O1W 0.85 2.10 2.928(4) 164.1 2_666
